data_4345256
loop_
_publ_author_name
'Auer, Henry'
'Wallacher, Dirk'
'Hansen, Thomas Christian'
'Holger Kohlmann'

_publ_section_title
;
 In Situ Hydrogenation of the Zintl Phase SrGe
;
_journal_issue 3
_journal_name_full 'Inorganic Chemistry'
_journal_page_first 1072
_journal_page_last 1079
_journal_volume 56
_journal_year 2017
_chemical_formula_sum 'D0.2 Ge Sr'
_chemical_formula_weight 160.63
_chemical_name_systematic ' ?'
_space_group_IT_number 63
_symmetry_cell_setting orthorhombic
_symmetry_space_group_name_Hall '-C 2c 2'
_symmetry_space_group_name_H-M 'C m c m'
_cell_angle_alpha 90.00000
_cell_angle_beta 90.00000
_cell_angle_gamma 90.00000
_cell_formula_units_Z 4
_cell_length_a 4.7659(5)
_cell_length_b 11.8281(14)
_cell_length_c 4.1542(5)
_cell_measurement_pressure 5000
_cell_measurement_reflns_used 73
_cell_measurement_temperature 618
_cell_measurement_theta_max 129.2
_cell_measurement_theta_min 18.2
_cell_volume 234.18(5)
_computing_structure_refinement FULLPROF
_diffrn_ambient_temperature 618
_diffrn_measurement_device_type 'ILL D20 two-axis diffractometer'
_diffrn_radiation_type neutron
_diffrn_radiation_wavelength 1.86727
_diffrn_source 'nuclear reactor'
_diffrn_source_type 'constant wave length neutron diffraction'
_pd_char_colour grey
_pd_instr_location ' 'D20 diffractometer, ILL, Grenoble, France''
_pd_meas_2theta_range_inc 0.050187
_pd_meas_2theta_range_max 150.15240
_pd_meas_2theta_range_min 0.35240
_pd_meas_number_of_points 2987
_pd_meas_scan_method fixed
_pd_proc_2theta_range_inc 0.050187
_pd_proc_2theta_range_max 150.2663
_pd_proc_2theta_range_min 0.4663
_pd_proc_ls_pref_orient_corr ' ?'
_pd_proc_ls_prof_R_factor 3.1484
_pd_proc_ls_prof_wR_expected 1.6895
_pd_proc_ls_prof_wR_factor 4.1543
_pd_proc_wavelength 1.867270
_pd_spec_mounting ' 'sapphire single crystal cell under 5 MPa hydrogen pressure''
_pd_spec_mount_mode transmission
_pd_spec_shape cylinder
_refine_ls_goodness_of_fit_all 2.45
_refine_ls_number_parameters 72
_refine_ls_number_reflns 98
_refine_ls_number_restraints 0
_refine_ls_R_I_factor 3.8220
_refine_ls_shift/su_max 0.05
_cod_data_source_file alpha.cif
_cod_data_source_block alpha-SrGeDx
_cod_depositor_comments
;
The following automatic conversions were performed:

'_symmetry_cell_setting' value 'Orthorhombic' changed to
'orthorhombic' according to the built-in table from CIF Core
dictionary named 'cif_core.dic' version 2.4.1 from 2010-06-29.

Automatic conversion script
Id: cif_fix_values 4624 2016-04-14 12:54:50Z antanas 
;
_cod_original_formula_sum 'D0.20 Ge1 Sr1'
_cod_database_code 4345256
_pd_proc_ls_prof_cr_factor 13.6368
_pd_proc_ls_prof_cwr_factor 13.0302
_pd_proc_ls_prof_cwr_expected 5.2992
_pd_proc_ls_prof_chi2 6.0462
_pd_proc_ls_prof_echi2 6.0462

loop_
_symmetry_equiv_pos_as_xyz
x,y,z
x,-y,-z
-x,y,-z+1/2
-x,-y,z+1/2
-x,-y,-z
-x,y,z
x,-y,z+1/2
x,y,-z+1/2
x+1/2,y+1/2,z
x+1/2,-y+1/2,-z
-x+1/2,y+1/2,-z+1/2
-x+1/2,-y+1/2,z+1/2
-x+1/2,-y+1/2,-z
-x+1/2,y+1/2,z
x+1/2,-y+1/2,z+1/2
x+1/2,y+1/2,-z+1/2

loop_
_atom_site_label
_atom_site_fract_x
_atom_site_fract_y
_atom_site_fract_z
_atom_site_U_iso_or_equiv
_atom_site_occupancy
_atom_site_adp_type
_atom_site_type_symbol
Sr1 0.00000 0.3568(2) 0.25000 0.061(2) 1.00000 Uiso Sr
Ge1 0.00000 0.0679(3) 0.25000 0.0337(17) 1.00000 Uiso Ge
D1 0.00000 0.7509(12) 0.25000 0.027(7) 0.204(4) Uiso D

loop_
_atom_type_symbol
_atom_type_scat_length_neutron
_atom_type_scat_source
Sr 0.70200 V.F._Sears_Neutron_News_3_26_(1992)
Ge 0.81850 V.F._Sears_Neutron_News_3_26_(1992)
D 0.66710 V.F._Sears_Neutron_News_3_26_(1992)

loop_
_geom_angle_atom_site_label_1
_geom_angle_atom_site_label_2
_geom_angle_atom_site_label_3
_geom_angle
_geom_angle_site_symmetry_1
_geom_angle_site_symmetry_3
D1 Sr1 D1 117.0(3) 2_565 2_566
D1 Sr1 D1 75.9(2) 2_565 9_445
D1 Sr1 D1 75.9(2) 2_565 9_545
D1 Sr1 D1 75.9(2) 2_566 9_445
D1 Sr1 D1 75.9(2) 2_566 9_545
D1 Sr1 D1 124.5(2) 9_445 9_545
Ge1 Ge1 Ge1 104.57(10) 2_555 2_556
Ge1 Ge1 D1 83.6(5) 2_555 2_565
Ge1 Ge1 D1 171.8(5) 2_555 2_566
Ge1 Ge1 D1 171.8(5) 2_556 2_565
Ge1 Ge1 D1 83.6(5) 2_556 2_566
D1 Ge1 D1 88.2(3) 2_565 2_566
Sr1 D1 Sr1 117.0(3) 2_565 2_566
Sr1 D1 Sr1 104.1(2) 2_565 9_455
Sr1 D1 Sr1 104.1(2) 2_565 9_555
Sr1 D1 Ge1 77.4(3) 2_565 2_565
Sr1 D1 Ge1 165.6(3) 2_565 2_566
Sr1 D1 Sr1 104.1(2) 2_566 9_455
Sr1 D1 Sr1 104.1(2) 2_566 9_555
Sr1 D1 Ge1 165.6(3) 2_566 2_565
Sr1 D1 Ge1 77.4(3) 2_566 2_566
Sr1 D1 Sr1 124.5(2) 9_455 9_555
Sr1 D1 Ge1 70.5(2) 9_455 2_565
Sr1 D1 Ge1 70.5(2) 9_455 2_566
Sr1 D1 Ge1 70.5(2) 9_555 2_565
Sr1 D1 Ge1 70.5(2) 9_555 2_566
Ge1 D1 Ge1 88.2(3) 2_565 2_566

loop_
_geom_bond_atom_site_label_1
_geom_bond_atom_site_label_2
_geom_bond_distance
_geom_bond_site_symmetry_2
Sr1 D1 2.437(8) 2_565
Sr1 D1 2.437(8) 2_566
Sr1 D1 2.692(7) 9_445
Sr1 D1 2.692(7) 9_545
Ge1 Ge1 2.626(3) 2_555
Ge1 Ge1 2.626(3) 2_556
Ge1 D1 2.985(11) 2_565
Ge1 D1 2.985(11) 2_566
D1 Sr1 2.437(8) 2_565
D1 Sr1 2.437(8) 2_566
D1 Sr1 2.692(7) 9_455
D1 Sr1 2.692(7) 9_555
D1 Ge1 2.985(11) 2_565
D1 Ge1 2.985(11) 2_566
